data_7063119
loop_
_publ_author_name
'Halder, Supriyo'
'Naskar, Srijita'
'Jana, Debashis'
'Kanrar, Gopal'
'Pramanik, Kausikisankar'
'Ganguly, Sanjib'

_publ_section_title
;
 Ruthenium complexes of redox non-innocent aryl-azo-oximes for catalytic
 \a-alkylation of ketones and synthesis of 2-substituted quinolines
;
_journal_issue 18
_journal_name_full 'New Journal of Chemistry'
_journal_page_first 8181
_journal_page_last 8194
_journal_paper_doi 10.1039/D4NJ00391H
_journal_volume 48
_journal_year 2024
_chemical_formula_moiety 'C50 H38 Cl F2 N3 O2 P2 Ru'
_chemical_formula_sum 'C50 H38 Cl F2 N3 O2 P2 Ru'
_chemical_formula_weight 949.29
_space_group_crystal_system monoclinic
_space_group_IT_number 14
_space_group_name_Hall '-P 2ybc'
_space_group_name_H-M_alt 'P 1 21/c 1'
_atom_sites_solution_hydrogens geom
_atom_sites_solution_primary dual
_audit_creation_date 2023-09-10
_audit_creation_method
;
Olex2 1.5
(compiled 2023.08.24 svn.re1ec1418 for OlexSys, GUI svn.r6817)
;
_audit_update_record
;
2023-10-25 deposited with the CCDC.	2024-04-03 downloaded from the CCDC.
;
_cell_angle_alpha 90
_cell_angle_beta 99.9840(10)
_cell_angle_gamma 90
_cell_formula_units_Z 4
_cell_length_a 12.2380(5)
_cell_length_b 18.6710(7)
_cell_length_c 20.9395(8)
_cell_measurement_reflns_used 9769
_cell_measurement_temperature 273.15
_cell_measurement_theta_max 28.38
_cell_measurement_theta_min 2.26
_cell_volume 4712.1(3)
_computing_cell_refinement 'SAINT V8.38A (Bruker, 2018)'
_computing_data_reduction 'SAINT V8.38A (Bruker, 2018)'
_computing_molecular_graphics 'Olex2 1.5 (Dolomanov et al., 2009)'
_computing_publication_material 'Olex2 1.5 (Dolomanov et al., 2009)'
_computing_structure_refinement 'SHELXL 2018/3 (Sheldrick, 2015)'
_computing_structure_solution 'SHELXT 2018/2 (Sheldrick, 2018)'
_diffrn_ambient_temperature 273.15
_diffrn_measured_fraction_theta_full 0.999
_diffrn_measured_fraction_theta_max 0.995
_diffrn_measurement_device_type 'Bruker D8 QUEST SC-XRD'
_diffrn_measurement_method '\f and \w scans'
_diffrn_radiation_type MoK\a
_diffrn_radiation_wavelength 0.71073
_diffrn_reflns_av_R_equivalents 0.0608
_diffrn_reflns_av_unetI/netI 0.0265
_diffrn_reflns_Laue_measured_fraction_full 0.999
_diffrn_reflns_Laue_measured_fraction_max 0.995
_diffrn_reflns_limit_h_max 16
_diffrn_reflns_limit_h_min -16
_diffrn_reflns_limit_k_max 24
_diffrn_reflns_limit_k_min -24
_diffrn_reflns_limit_l_max 28
_diffrn_reflns_limit_l_min -27
_diffrn_reflns_number 160291
_diffrn_reflns_point_group_measured_fraction_full 0.999
_diffrn_reflns_point_group_measured_fraction_max 0.995
_diffrn_reflns_theta_full 25.242
_diffrn_reflns_theta_max 28.422
_diffrn_reflns_theta_min 1.690
_diffrn_source_current 1.0
_diffrn_source_power 0.05
_diffrn_source_voltage 50.0
_diffrn_standards_number 0
_exptl_absorpt_coefficient_mu 0.506
_exptl_absorpt_correction_T_max 0.7457
_exptl_absorpt_correction_T_min 0.6075
_exptl_absorpt_correction_type multi-scan
_exptl_absorpt_process_details
;
SADABS-2016/2 (Bruker,2016/2) was used for absorption correction.
wR2(int) was 0.1160 before and 0.0728 after correction.
The Ratio of minimum to maximum transmission is 0.8147.
The \l/2 correction factor is Not present.
;
_exptl_crystal_colour 'metallic dark pink'
_exptl_crystal_colour_lustre metallic
_exptl_crystal_colour_modifier dark
_exptl_crystal_colour_primary pink
_exptl_crystal_density_diffrn 1.338
_exptl_crystal_description block
_exptl_crystal_F_000 1936
_exptl_crystal_recrystallization_method
'The material was recrystallised from a mixture of DCM and hexane  by solvent layering'
_exptl_crystal_size_max 0.5
_exptl_crystal_size_mid 0.3
_exptl_crystal_size_min 0.2
_refine_diff_density_max 0.669
_refine_diff_density_min -0.588
_refine_diff_density_rms 0.072
_refine_ls_extinction_method none
_refine_ls_goodness_of_fit_ref 1.142
_refine_ls_hydrogen_treatment constr
_refine_ls_matrix_type full
_refine_ls_number_parameters 550
_refine_ls_number_reflns 11794
_refine_ls_number_restraints 0
_refine_ls_restrained_S_all 1.142
_refine_ls_R_factor_all 0.0606
_refine_ls_R_factor_gt 0.0496
_refine_ls_shift/su_max 0.001
_refine_ls_shift/su_mean 0.000
_refine_ls_structure_factor_coef Fsqd
_refine_ls_weighting_details 'w=1/[\s^2^(Fo^2^)+(0.0319P)^2^+7.0108P] where P=(Fo^2^+2Fc^2^)/3'
_refine_ls_weighting_scheme calc
_refine_ls_wR_factor_gt 0.1068
_refine_ls_wR_factor_ref 0.1126
_reflns_Friedel_coverage 0.000
_reflns_number_gt 10015
_reflns_number_total 11794
_reflns_threshold_expression 'I > 2\s(I)'
_cod_data_source_file d4nj00391h2.cif
_cod_data_source_block 3a
_cod_depositor_comments 'Adding full bibliography for 7063114--7063119.cif.'
_cod_database_code 7063119
_shelx_shelxl_version_number 2018/3
_shelx_space_group_comment
;
The symmetry employed for this shelxl refinement is uniquely defined
by the following loop, which should always be used as a source of
symmetry information in preference to the above space-group names.
They are only intended as comments.
;
_olex2_refinement_description
;
1. Fixed Uiso
 At 1.2 times of:
  All C(H) groups
2.a Aromatic/amide H refined with riding coordinates:
 C5(H5), C6(H6), C7(H7), C10(H10), C11(H11), C12(H12), C13(H13), C14(H14),
 C16(H16), C17(H17), C18(H18), C19(H19), C20(H20), C22(H22), C23(H23), C24(H24),
  C25(H25), C26(H26), C28(H28), C29(H29), C30(H30), C31(H31), C32(H32),
 C34(H34), C35(H35), C36(H36), C37(H37), C38(H38), C40(H40), C41(H41), C42(H42),
  C43(H43), C44(H44), C46(H46), C47(H47), C48(H48), C49(H49), C50(H50)
;
_smtbx_masks_void_probe_radius 1.2
_smtbx_masks_void_truncation_radius 1.2
_olex2_exptl_crystal_mounting_method 'The crystal was mounted on a glass fibre with superglue'
_olex2_submission_special_instructions 'No special instructions were received'

loop_
_space_group_symop_operation_xyz
'x, y, z'
'-x, y+1/2, -z+1/2'
'-x, -y, -z'
'x, -y-1/2, z-1/2'

loop_
_atom_site_label
_atom_site_type_symbol
_atom_site_fract_x
_atom_site_fract_y
_atom_site_fract_z
_atom_site_U_iso_or_equiv
_atom_site_adp_type
_atom_site_occupancy
_atom_site_site_symmetry_order
_atom_site_calc_flag
_atom_site_refinement_flags_posn
_atom_site_refinement_flags_adp
_atom_site_refinement_flags_occupancy
_atom_site_disorder_assembly
_atom_site_disorder_group
C1 C 0.6322(2) 0.30933(18) 0.18917(15) 0.0401(7) Uani 1 1 d . . . . .
C2 C 0.7660(2) 0.46213(16) 0.35647(14) 0.0350(6) Uani 1 1 d . . . . .
C3 C 0.8095(3) 0.50670(17) 0.41347(15) 0.0404(7) Uani 1 1 d . . . . .
C4 C 0.8930(3) 0.5563(2) 0.41280(19) 0.0557(9) Uani 1 1 d . . . . .
C5 C 0.9390(4) 0.5961(2) 0.4665(2) 0.0781(14) Uani 1 1 d . . . . .
H5 H 0.994411 0.629467 0.463757 0.094 Uiso 1 1 calc R U . . .
C6 C 0.9015(4) 0.5856(3) 0.5237(2) 0.0873(16) Uani 1 1 d . . . . .
H6 H 0.932567 0.611245 0.560456 0.105 Uiso 1 1 calc R U . . .
C7 C 0.8183(4) 0.5375(3) 0.5267(2) 0.0819(15) Uani 1 1 d . . . . .
H7 H 0.791852 0.530576 0.565338 0.098 Uiso 1 1 calc R U . . .
C8 C 0.7743(3) 0.4996(2) 0.47242(18) 0.0560(9) Uani 1 1 d . . . . .
C9 C 0.6612(2) 0.48856(16) 0.19091(14) 0.0345(6) Uani 1 1 d . . . . .
C10 C 0.6254(3) 0.55935(17) 0.19092(17) 0.0460(7) Uani 1 1 d . . . . .
H10 H 0.625048 0.583070 0.229935 0.055 Uiso 1 1 calc R U . . .
C11 C 0.5905(3) 0.5942(2) 0.1329(2) 0.0605(10) Uani 1 1 d . . . . .
H11 H 0.565270 0.641158 0.133060 0.073 Uiso 1 1 calc R U . . .
C12 C 0.5926(4) 0.5605(2) 0.0750(2) 0.0698(12) Uani 1 1 d . . . . .
H12 H 0.569006 0.584467 0.036138 0.084 Uiso 1 1 calc R U . . .
C13 C 0.6295(4) 0.4912(3) 0.07457(18) 0.0683(12) Uani 1 1 d . . . . .
H13 H 0.631486 0.468328 0.035336 0.082 Uiso 1 1 calc R U . . .
C14 C 0.6642(3) 0.4551(2) 0.13267(16) 0.0511(8) Uani 1 1 d . . . . .
H14 H 0.689371 0.408101 0.132154 0.061 Uiso 1 1 calc R U . . .
C15 C 0.8774(3) 0.2923(2) 0.16551(16) 0.0475(8) Uani 1 1 d . . . . .
C16 C 0.9100(4) 0.3319(3) 0.11618(19) 0.0761(13) Uani 1 1 d . . . . .
H16 H 0.941355 0.377081 0.124350 0.091 Uiso 1 1 calc R U . . .
C17 C 0.8946(5) 0.3025(5) 0.0536(2) 0.120(3) Uani 1 1 d . . . . .
H17 H 0.914649 0.329369 0.020085 0.143 Uiso 1 1 calc R U . . .
C18 C 0.8518(5) 0.2369(6) 0.0407(3) 0.134(4) Uani 1 1 d . . . . .
H18 H 0.843044 0.218482 -0.001173 0.161 Uiso 1 1 calc R U . . .
C19 C 0.8216(4) 0.1980(4) 0.0889(4) 0.115(3) Uani 1 1 d . . . . .
H19 H 0.791784 0.152548 0.079874 0.138 Uiso 1 1 calc R U . . .
C20 C 0.8340(3) 0.2246(3) 0.1521(2) 0.0739(13) Uani 1 1 d . . . . .
H20 H 0.813259 0.196838 0.184914 0.089 Uiso 1 1 calc R U . . .
C21 C 0.9760(2) 0.40341(16) 0.25431(15) 0.0385(7) Uani 1 1 d . . . . .
C22 C 0.9446(3) 0.4649(2) 0.2189(2) 0.0638(11) Uani 1 1 d . . . . .
H22 H 0.874598 0.467386 0.193237 0.077 Uiso 1 1 calc R U . . .
C23 C 1.0161(4) 0.5230(2) 0.2212(3) 0.0851(16) Uani 1 1 d . . . . .
H23 H 0.993888 0.563499 0.196577 0.102 Uiso 1 1 calc R U . . .
C24 C 1.1185(4) 0.5212(2) 0.2593(3) 0.0751(14) Uani 1 1 d . . . . .
H24 H 1.166199 0.560119 0.260592 0.090 Uiso 1 1 calc R U . . .
C25 C 1.1499(3) 0.4619(2) 0.2953(2) 0.0600(10) Uani 1 1 d . . . . .
H25 H 1.219077 0.460727 0.321918 0.072 Uiso 1 1 calc R U . . .
C26 C 1.0798(3) 0.4028(2) 0.29289(17) 0.0483(8) Uani 1 1 d . . . . .
H26 H 1.103128 0.362428 0.317550 0.058 Uiso 1 1 calc R U . . .
C27 C 0.9735(2) 0.25981(17) 0.29553(16) 0.0405(7) Uani 1 1 d . . . . .
C28 C 1.0550(3) 0.2257(2) 0.2678(2) 0.0529(9) Uani 1 1 d . . . . .
H28 H 1.056746 0.231507 0.223917 0.063 Uiso 1 1 calc R U . . .
C29 C 1.1336(3) 0.1832(2) 0.3056(2) 0.0665(11) Uani 1 1 d . . . . .
H29 H 1.188400 0.160987 0.286998 0.080 Uiso 1 1 calc R U . . .
C30 C 1.1314(3) 0.1737(2) 0.3699(2) 0.0687(12) Uani 1 1 d . . . . .
H30 H 1.184522 0.145047 0.394919 0.082 Uiso 1 1 calc R U . . .
C31 C 1.0503(3) 0.2064(2) 0.3978(2) 0.0644(11) Uani 1 1 d . . . . .
H31 H 1.048673 0.199541 0.441629 0.077 Uiso 1 1 calc R U . . .
C32 C 0.9712(3) 0.2494(2) 0.36079(17) 0.0496(8) Uani 1 1 d . . . . .
H32 H 0.916600 0.271370 0.379814 0.059 Uiso 1 1 calc R U . . .
C33 C 0.4059(2) 0.30856(16) 0.23988(14) 0.0350(6) Uani 1 1 d . . . . .
C34 C 0.4192(3) 0.23754(18) 0.22355(17) 0.0484(8) Uani 1 1 d . . . . .
H34 H 0.480977 0.212323 0.244056 0.058 Uiso 1 1 calc R U . . .
C35 C 0.3422(3) 0.2035(2) 0.17730(19) 0.0585(10) Uani 1 1 d . . . . .
H35 H 0.352604 0.155822 0.166892 0.070 Uiso 1 1 calc R U . . .
C36 C 0.2507(3) 0.2399(2) 0.1468(2) 0.0651(11) Uani 1 1 d . . . . .
H36 H 0.199547 0.217596 0.114985 0.078 Uiso 1 1 calc R U . . .
C37 C 0.2354(3) 0.3093(3) 0.1637(2) 0.0712(12) Uani 1 1 d . . . . .
H37 H 0.172309 0.333720 0.143880 0.085 Uiso 1 1 calc R U . . .
C38 C 0.3124(3) 0.3440(2) 0.20994(18) 0.0523(8) Uani 1 1 d . . . . .
H38 H 0.300600 0.391346 0.220704 0.063 Uiso 1 1 calc R U . . .
C39 C 0.4711(2) 0.44056(15) 0.31367(16) 0.0374(6) Uani 1 1 d . . . . .
C40 C 0.4722(3) 0.46649(19) 0.37581(19) 0.0534(9) Uani 1 1 d . . . . .
H40 H 0.491301 0.436221 0.411259 0.064 Uiso 1 1 calc R U . . .
C41 C 0.4450(4) 0.5375(2) 0.3854(3) 0.0721(13) Uani 1 1 d . . . . .
H41 H 0.447388 0.554754 0.427261 0.087 Uiso 1 1 calc R U . . .
C42 C 0.4149(4) 0.5818(2) 0.3336(3) 0.0788(15) Uani 1 1 d . . . . .
H42 H 0.395387 0.629009 0.340335 0.095 Uiso 1 1 calc R U . . .
C43 C 0.4132(3) 0.5575(2) 0.2717(3) 0.0676(12) Uani 1 1 d . . . . .
H43 H 0.392225 0.587930 0.236542 0.081 Uiso 1 1 calc R U . . .
C44 C 0.4430(3) 0.48727(18) 0.26172(19) 0.0489(8) Uani 1 1 d . . . . .
H44 H 0.444214 0.471224 0.219807 0.059 Uiso 1 1 calc R U . . .
C45 C 0.4898(2) 0.30579(16) 0.37528(14) 0.0358(6) Uani 1 1 d . . . . .
C46 C 0.5747(3) 0.2846(2) 0.42388(16) 0.0505(8) Uani 1 1 d . . . . .
H46 H 0.647905 0.287233 0.417540 0.061 Uiso 1 1 calc R U . . .
C47 C 0.5506(3) 0.2594(3) 0.48224(19) 0.0693(12) Uani 1 1 d . . . . .
H47 H 0.607816 0.243803 0.514370 0.083 Uiso 1 1 calc R U . . .
C48 C 0.4430(3) 0.2572(3) 0.49305(19) 0.0673(12) Uani 1 1 d . . . . .
H48 H 0.427694 0.242242 0.532932 0.081 Uiso 1 1 calc R U . . .
C49 C 0.3583(3) 0.2774(2) 0.44446(19) 0.0600(10) Uani 1 1 d . . . . .
H49 H 0.285209 0.275056 0.451133 0.072 Uiso 1 1 calc R U . . .
C50 C 0.3812(3) 0.3011(2) 0.38578(17) 0.0475(8) Uani 1 1 d . . . . .
H50 H 0.323240 0.313982 0.352944 0.057 Uiso 1 1 calc R U . . .
Cl1 Cl 0.70583(7) 0.22017(4) 0.30732(4) 0.04582(18) Uani 1 1 d . . . . .
F1 F 0.9323(2) 0.56559(16) 0.35755(13) 0.0909(9) Uani 1 1 d . . . . .
F2 F 0.6923(2) 0.45216(16) 0.47675(11) 0.0801(8) Uani 1 1 d . . . . .
N1 N 0.76700(19) 0.39025(13) 0.35912(11) 0.0322(5) Uani 1 1 d . . . . .
N2 N 0.7292(2) 0.49434(13) 0.29912(12) 0.0356(5) Uani 1 1 d . . . . .
N3 N 0.69683(18) 0.45074(12) 0.25107(11) 0.0300(5) Uani 1 1 d . . . . .
O1 O 0.5910(2) 0.28722(16) 0.14021(12) 0.0631(7) Uani 1 1 d . . . . .
O2 O 0.80964(19) 0.35976(12) 0.41162(10) 0.0436(5) Uani 1 1 d . . . . .
P1 P 0.88332(6) 0.32562(4) 0.24785(4) 0.03242(16) Uani 1 1 d . . . . .
P2 P 0.51522(6) 0.34860(4) 0.30065(3) 0.02979(14) Uani 1 1 d . . . . .
Ru1 Ru 0.69801(2) 0.34373(2) 0.27129(2) 0.02771(7) Uani 1 1 d . . . . .

loop_
_atom_site_aniso_label
_atom_site_aniso_U_11
_atom_site_aniso_U_22
_atom_site_aniso_U_33
_atom_site_aniso_U_23
_atom_site_aniso_U_13
_atom_site_aniso_U_12
C1 0.0339(15) 0.0473(18) 0.0398(16) -0.0092(14) 0.0080(12) -0.0029(13)
C2 0.0332(14) 0.0392(15) 0.0315(14) -0.0047(12) 0.0030(11) -0.0038(12)
C3 0.0379(16) 0.0406(16) 0.0403(16) -0.0095(13) -0.0007(13) -0.0017(13)
C4 0.059(2) 0.051(2) 0.055(2) -0.0129(17) 0.0068(17) -0.0164(17)
C5 0.076(3) 0.068(3) 0.086(3) -0.027(2) 0.001(2) -0.032(2)
C6 0.093(4) 0.097(4) 0.066(3) -0.042(3) -0.003(3) -0.022(3)
C7 0.087(3) 0.113(4) 0.045(2) -0.035(2) 0.011(2) -0.015(3)
C8 0.052(2) 0.070(2) 0.0458(19) -0.0190(18) 0.0058(16) -0.0082(18)
C9 0.0258(13) 0.0432(16) 0.0332(14) 0.0060(12) 0.0014(11) -0.0066(11)
C10 0.0453(18) 0.0386(17) 0.0520(19) 0.0070(14) 0.0030(15) -0.0050(14)
C11 0.058(2) 0.047(2) 0.072(3) 0.0239(19) -0.0032(19) -0.0023(17)
C12 0.076(3) 0.071(3) 0.055(2) 0.030(2) -0.009(2) -0.012(2)
C13 0.088(3) 0.080(3) 0.0335(18) 0.0076(18) 0.0007(18) -0.010(2)
C14 0.058(2) 0.055(2) 0.0400(18) 0.0027(15) 0.0067(15) 0.0004(17)
C15 0.0316(15) 0.067(2) 0.0423(17) -0.0180(16) 0.0035(13) 0.0102(15)
C16 0.076(3) 0.111(4) 0.044(2) -0.004(2) 0.020(2) 0.024(3)
C17 0.112(5) 0.208(8) 0.040(3) -0.013(4) 0.019(3) 0.060(5)
C18 0.079(4) 0.234(10) 0.081(4) -0.094(6) -0.011(3) 0.057(5)
C19 0.058(3) 0.149(6) 0.134(5) -0.106(5) 0.002(3) 0.014(3)
C20 0.052(2) 0.084(3) 0.085(3) -0.046(3) 0.010(2) 0.003(2)
C21 0.0332(15) 0.0386(16) 0.0469(17) -0.0038(13) 0.0158(13) -0.0028(12)
C22 0.0387(19) 0.054(2) 0.101(3) 0.017(2) 0.0170(19) 0.0029(16)
C23 0.064(3) 0.045(2) 0.154(5) 0.026(3) 0.041(3) 0.005(2)
C24 0.057(2) 0.044(2) 0.133(4) -0.010(2) 0.042(3) -0.0123(18)
C25 0.0426(19) 0.071(3) 0.068(2) -0.022(2) 0.0130(17) -0.0171(18)
C26 0.0445(18) 0.052(2) 0.0481(19) -0.0074(15) 0.0080(15) -0.0060(15)
C27 0.0293(14) 0.0361(15) 0.0552(19) 0.0030(14) 0.0050(13) 0.0003(12)
C28 0.0412(18) 0.052(2) 0.068(2) 0.0028(17) 0.0159(16) 0.0088(15)
C29 0.0404(19) 0.057(2) 0.103(4) 0.005(2) 0.014(2) 0.0164(17)
C30 0.042(2) 0.064(3) 0.093(3) 0.019(2) -0.008(2) 0.0082(18)
C31 0.048(2) 0.075(3) 0.065(2) 0.020(2) -0.0039(18) 0.0043(19)
C32 0.0345(16) 0.059(2) 0.054(2) 0.0041(17) 0.0041(14) 0.0030(15)
C33 0.0273(13) 0.0394(16) 0.0377(15) -0.0003(12) 0.0039(11) -0.0058(11)
C34 0.0416(17) 0.0423(18) 0.057(2) 0.0004(15) -0.0037(15) -0.0043(14)
C35 0.059(2) 0.050(2) 0.063(2) -0.0113(18) 0.0014(18) -0.0157(17)
C36 0.055(2) 0.077(3) 0.057(2) -0.012(2) -0.0090(18) -0.019(2)
C37 0.044(2) 0.081(3) 0.077(3) -0.003(2) -0.0203(19) 0.001(2)
C38 0.0393(17) 0.054(2) 0.059(2) -0.0076(17) -0.0034(15) 0.0043(15)
C39 0.0258(13) 0.0293(14) 0.0584(19) -0.0040(13) 0.0112(13) -0.0020(11)
C40 0.050(2) 0.0450(19) 0.065(2) -0.0120(17) 0.0100(17) -0.0051(16)
C41 0.070(3) 0.052(2) 0.100(3) -0.033(2) 0.031(2) -0.011(2)
C42 0.061(3) 0.036(2) 0.150(5) -0.007(3) 0.049(3) 0.0012(18)
C43 0.051(2) 0.041(2) 0.118(4) 0.019(2) 0.035(2) 0.0075(16)
C44 0.0386(17) 0.0411(17) 0.071(2) 0.0074(16) 0.0210(16) 0.0002(14)
C45 0.0333(14) 0.0349(15) 0.0398(15) -0.0022(12) 0.0083(12) -0.0065(12)
C46 0.0379(17) 0.069(2) 0.0439(18) 0.0113(16) 0.0042(14) -0.0076(16)
C47 0.056(2) 0.104(4) 0.046(2) 0.020(2) 0.0018(17) -0.013(2)
C48 0.065(2) 0.097(3) 0.043(2) 0.009(2) 0.0168(18) -0.024(2)
C49 0.047(2) 0.082(3) 0.056(2) 0.001(2) 0.0234(17) -0.0141(19)
C50 0.0364(16) 0.060(2) 0.0471(18) 0.0044(16) 0.0107(14) -0.0043(15)
Cl1 0.0413(4) 0.0332(4) 0.0609(5) 0.0038(3) 0.0030(3) -0.0023(3)
F1 0.104(2) 0.098(2) 0.0767(17) -0.0196(15) 0.0325(15) -0.0610(17)
F2 0.0744(16) 0.116(2) 0.0556(13) -0.0236(14) 0.0277(12) -0.0358(15)
N1 0.0278(11) 0.0361(12) 0.0322(12) -0.0004(10) 0.0038(9) -0.0037(9)
N2 0.0336(12) 0.0361(13) 0.0361(13) -0.0044(10) 0.0037(10) -0.0042(10)
N3 0.0264(11) 0.0335(12) 0.0303(11) -0.0023(9) 0.0057(9) -0.0013(9)
O1 0.0570(15) 0.089(2) 0.0415(13) -0.0261(13) 0.0028(11) -0.0150(14)
O2 0.0470(13) 0.0495(13) 0.0315(11) 0.0045(9) -0.0008(9) -0.0021(10)
P1 0.0267(3) 0.0361(4) 0.0345(4) -0.0040(3) 0.0055(3) 0.0011(3)
P2 0.0246(3) 0.0301(3) 0.0344(4) -0.0007(3) 0.0042(3) -0.0013(3)
Ru1 0.02486(11) 0.02847(11) 0.02932(11) -0.00281(9) 0.00333(8) -0.00130(8)

loop_
_atom_type_symbol
_atom_type_description
_atom_type_scat_dispersion_real
_atom_type_scat_dispersion_imag
_atom_type_scat_source
C C 0.0033 0.0016 'International Tables Vol C Tables 4.2.6.8 and 6.1.1.4'
H H 0.0000 0.0000 'International Tables Vol C Tables 4.2.6.8 and 6.1.1.4'
Cl Cl 0.1484 0.1585 'International Tables Vol C Tables 4.2.6.8 and 6.1.1.4'
F F 0.0171 0.0103 'International Tables Vol C Tables 4.2.6.8 and 6.1.1.4'
N N 0.0061 0.0033 'International Tables Vol C Tables 4.2.6.8 and 6.1.1.4'
O O 0.0106 0.0060 'International Tables Vol C Tables 4.2.6.8 and 6.1.1.4'
P P 0.1023 0.0942 'International Tables Vol C Tables 4.2.6.8 and 6.1.1.4'
Ru Ru -1.2594 0.8363 'International Tables Vol C Tables 4.2.6.8 and 6.1.1.4'

loop_
_geom_angle_atom_site_label_1
_geom_angle_atom_site_label_2
_geom_angle_atom_site_label_3
_geom_angle
_geom_angle_site_symmetry_1
_geom_angle_site_symmetry_3
_geom_angle_publ_flag
O1 C1 Ru1 178.3(3) . . ?
N1 C2 C3 122.0(3) . . ?
N1 C2 N2 118.8(3) . . ?
N2 C2 C3 119.1(3) . . ?
C4 C3 C2 122.2(3) . . ?
C4 C3 C8 114.8(3) . . ?
C8 C3 C2 122.9(3) . . ?
C3 C4 C5 123.3(4) . . ?
F1 C4 C3 118.2(3) . . ?
F1 C4 C5 118.5(4) . . ?
C4 C5 H5 120.5 . . ?
C6 C5 C4 118.9(4) . . ?
C6 C5 H5 120.5 . . ?
C5 C6 H6 120.0 . . ?
C7 C6 C5 120.0(4) . . ?
C7 C6 H6 120.0 . . ?
C6 C7 H7 120.4 . . ?
C6 C7 C8 119.3(4) . . ?
C8 C7 H7 120.4 . . ?
C7 C8 C3 123.7(4) . . ?
F2 C8 C3 118.2(3) . . ?
F2 C8 C7 118.2(4) . . ?
C10 C9 N3 120.8(3) . . ?
C14 C9 C10 119.2(3) . . ?
C14 C9 N3 120.0(3) . . ?
C9 C10 H10 120.1 . . ?
C11 C10 C9 119.8(3) . . ?
C11 C10 H10 120.1 . . ?
C10 C11 H11 119.6 . . ?
C12 C11 C10 120.8(4) . . ?
C12 C11 H11 119.6 . . ?
C11 C12 H12 120.1 . . ?
C13 C12 C11 119.8(4) . . ?
C13 C12 H12 120.1 . . ?
C12 C13 H13 119.9 . . ?
C12 C13 C14 120.2(4) . . ?
C14 C13 H13 119.9 . . ?
C9 C14 C13 120.2(4) . . ?
C9 C14 H14 119.9 . . ?
C13 C14 H14 119.9 . . ?
C16 C15 P1 123.6(3) . . ?
C20 C15 C16 119.2(4) . . ?
C20 C15 P1 117.1(3) . . ?
C15 C16 H16 120.7 . . ?
C15 C16 C17 118.5(6) . . ?
C17 C16 H16 120.7 . . ?
C16 C17 H17 119.0 . . ?
C18 C17 C16 122.1(7) . . ?
C18 C17 H17 119.0 . . ?
C17 C18 H18 120.3 . . ?
C17 C18 C19 119.3(5) . . ?
C19 C18 H18 120.3 . . ?
C18 C19 H19 119.3 . . ?
C18 C19 C20 121.3(6) . . ?
C20 C19 H19 119.3 . . ?
C15 C20 C19 119.5(6) . . ?
C15 C20 H20 120.3 . . ?
C19 C20 H20 120.3 . . ?
C22 C21 P1 120.4(3) . . ?
C26 C21 C22 117.5(3) . . ?
C26 C21 P1 122.0(3) . . ?
C21 C22 H22 119.5 . . ?
C21 C22 C23 120.9(4) . . ?
C23 C22 H22 119.5 . . ?
C22 C23 H23 119.6 . . ?
C24 C23 C22 120.7(4) . . ?
C24 C23 H23 119.6 . . ?
C23 C24 H24 120.4 . . ?
C25 C24 C23 119.2(4) . . ?
C25 C24 H24 120.4 . . ?
C24 C25 H25 119.6 . . ?
C24 C25 C26 120.9(4) . . ?
C26 C25 H25 119.6 . . ?
C21 C26 C25 120.8(4) . . ?
C21 C26 H26 119.6 . . ?
C25 C26 H26 119.6 . . ?
C28 C27 P1 119.2(3) . . ?
C32 C27 C28 119.0(3) . . ?
C32 C27 P1 121.3(2) . . ?
C27 C28 H28 120.0 . . ?
C29 C28 C27 120.1(4) . . ?
C29 C28 H28 120.0 . . ?
C28 C29 H29 119.7 . . ?
C30 C29 C28 120.6(4) . . ?
C30 C29 H29 119.7 . . ?
C29 C30 H30 120.0 . . ?
C29 C30 C31 120.0(4) . . ?
C31 C30 H30 120.0 . . ?
C30 C31 H31 119.9 . . ?
C30 C31 C32 120.2(4) . . ?
C32 C31 H31 119.9 . . ?
C27 C32 C31 120.1(3) . . ?
C27 C32 H32 120.0 . . ?
C31 C32 H32 120.0 . . ?
C34 C33 P2 117.3(2) . . ?
C38 C33 C34 118.1(3) . . ?
C38 C33 P2 124.6(3) . . ?
C33 C34 H34 119.4 . . ?
C35 C34 C33 121.2(3) . . ?
C35 C34 H34 119.4 . . ?
C34 C35 H35 120.0 . . ?
C36 C35 C34 120.0(4) . . ?
C36 C35 H35 120.0 . . ?
C35 C36 H36 120.4 . . ?
C37 C36 C35 119.3(4) . . ?
C37 C36 H36 120.4 . . ?
C36 C37 H37 119.4 . . ?
C36 C37 C38 121.1(4) . . ?
C38 C37 H37 119.4 . . ?
C33 C38 C37 120.3(4) . . ?
C33 C38 H38 119.9 . . ?
C37 C38 H38 119.9 . . ?
C40 C39 C44 118.5(3) . . ?
C40 C39 P2 120.7(3) . . ?
C44 C39 P2 120.7(3) . . ?
C39 C40 H40 119.8 . . ?
C39 C40 C41 120.3(4) . . ?
C41 C40 H40 119.8 . . ?
C40 C41 H41 119.9 . . ?
C42 C41 C40 120.2(4) . . ?
C42 C41 H41 119.9 . . ?
C41 C42 H42 119.7 . . ?
C41 C42 C43 120.6(4) . . ?
C43 C42 H42 119.7 . . ?
C42 C43 H43 120.2 . . ?
C42 C43 C44 119.6(4) . . ?
C44 C43 H43 120.2 . . ?
C39 C44 H44 119.6 . . ?
C43 C44 C39 120.8(4) . . ?
C43 C44 H44 119.6 . . ?
C46 C45 C50 119.0(3) . . ?
C46 C45 P2 122.5(2) . . ?
C50 C45 P2 118.2(2) . . ?
C45 C46 H46 120.0 . . ?
C45 C46 C47 119.9(3) . . ?
C47 C46 H46 120.0 . . ?
C46 C47 H47 119.6 . . ?
C48 C47 C46 120.7(4) . . ?
C48 C47 H47 119.6 . . ?
C47 C48 H48 120.3 . . ?
C49 C48 C47 119.4(3) . . ?
C49 C48 H48 120.3 . . ?
C48 C49 H49 119.9 . . ?
C48 C49 C50 120.3(3) . . ?
C50 C49 H49 119.9 . . ?
C45 C50 H50 119.7 . . ?
C49 C50 C45 120.6(3) . . ?
C49 C50 H50 119.7 . . ?
C2 N1 Ru1 112.46(19) . . ?
O2 N1 C2 119.0(2) . . ?
O2 N1 Ru1 128.57(19) . . ?
N3 N2 C2 114.8(2) . . ?
C9 N3 Ru1 130.51(18) . . ?
N2 N3 C9 112.0(2) . . ?
N2 N3 Ru1 117.48(18) . . ?
C15 P1 C21 105.26(16) . . ?
C15 P1 C27 102.02(16) . . ?
C15 P1 Ru1 110.71(10) . . ?
C21 P1 Ru1 117.57(10) . . ?
C27 P1 C21 100.67(14) . . ?
C27 P1 Ru1 118.68(10) . . ?
C33 P2 Ru1 113.72(10) . . ?
C39 P2 C33 106.62(14) . . ?
C39 P2 Ru1 112.44(9) . . ?
C45 P2 C33 101.69(13) . . ?
C45 P2 C39 100.59(14) . . ?
C45 P2 Ru1 120.12(10) . . ?
C1 Ru1 Cl1 86.97(11) . . ?
C1 Ru1 N1 175.21(12) . . ?
C1 Ru1 N3 99.09(12) . . ?
C1 Ru1 P1 91.99(9) . . ?
C1 Ru1 P2 88.67(9) . . ?
Cl1 Ru1 P1 86.70(3) . . ?
N1 Ru1 Cl1 97.72(7) . . ?
N1 Ru1 P1 89.24(7) . . ?
N1 Ru1 P2 90.63(6) . . ?
N3 Ru1 Cl1 173.88(7) . . ?
N3 Ru1 N1 76.20(9) . . ?
N3 Ru1 P1 93.88(6) . . ?
N3 Ru1 P2 92.42(6) . . ?
P2 Ru1 Cl1 86.85(3) . . ?
P2 Ru1 P1 173.48(3) . . ?

loop_
_geom_bond_atom_site_label_1
_geom_bond_atom_site_label_2
_geom_bond_distance
_geom_bond_site_symmetry_2
_geom_bond_publ_flag
C1 O1 1.139(4) . ?
C1 Ru1 1.881(3) . ?
C2 C3 1.477(4) . ?
C2 N1 1.343(4) . ?
C2 N2 1.349(4) . ?
C3 C4 1.381(5) . ?
C3 C8 1.383(5) . ?
C4 C5 1.383(5) . ?
C4 F1 1.339(4) . ?
C5 H5 0.9300 . ?
C5 C6 1.369(7) . ?
C6 H6 0.9300 . ?
C6 C7 1.368(7) . ?
C7 H7 0.9300 . ?
C7 C8 1.368(5) . ?
C8 F2 1.353(4) . ?
C9 C10 1.393(4) . ?
C9 C14 1.377(4) . ?
C9 N3 1.444(4) . ?
C10 H10 0.9300 . ?
C10 C11 1.379(5) . ?
C11 H11 0.9300 . ?
C11 C12 1.370(6) . ?
C12 H12 0.9300 . ?
C12 C13 1.370(6) . ?
C13 H13 0.9300 . ?
C13 C14 1.392(5) . ?
C14 H14 0.9300 . ?
C15 C16 1.385(6) . ?
C15 C20 1.381(6) . ?
C15 P1 1.823(3) . ?
C16 H16 0.9300 . ?
C16 C17 1.402(7) . ?
C17 H17 0.9300 . ?
C17 C18 1.342(11) . ?
C18 H18 0.9300 . ?
C18 C19 1.346(11) . ?
C19 H19 0.9300 . ?
C19 C20 1.398(7) . ?
C20 H20 0.9300 . ?
C21 C22 1.385(5) . ?
C21 C26 1.382(5) . ?
C21 P1 1.833(3) . ?
C22 H22 0.9300 . ?
C22 C23 1.388(6) . ?
C23 H23 0.9300 . ?
C23 C24 1.364(7) . ?
C24 H24 0.9300 . ?
C24 C25 1.356(6) . ?
C25 H25 0.9300 . ?
C25 C26 1.394(5) . ?
C26 H26 0.9300 . ?
C27 C28 1.392(4) . ?
C27 C32 1.385(5) . ?
C27 P1 1.828(3) . ?
C28 H28 0.9300 . ?
C28 C29 1.385(5) . ?
C29 H29 0.9300 . ?
C29 C30 1.362(6) . ?
C30 H30 0.9300 . ?
C30 C31 1.378(6) . ?
C31 H31 0.9300 . ?
C31 C32 1.388(5) . ?
C32 H32 0.9300 . ?
C33 C34 1.386(4) . ?
C33 C38 1.376(4) . ?
C33 P2 1.837(3) . ?
C34 H34 0.9300 . ?
C34 C35 1.383(5) . ?
C35 H35 0.9300 . ?
C35 C36 1.370(6) . ?
C36 H36 0.9300 . ?
C36 C37 1.363(6) . ?
C37 H37 0.9300 . ?
C37 C38 1.389(5) . ?
C38 H38 0.9300 . ?
C39 C40 1.386(5) . ?
C39 C44 1.390(5) . ?
C39 P2 1.835(3) . ?
C40 H40 0.9300 . ?
C40 C41 1.389(5) . ?
C41 H41 0.9300 . ?
C41 C42 1.364(7) . ?
C42 H42 0.9300 . ?
C42 C43 1.370(7) . ?
C43 H43 0.9300 . ?
C43 C44 1.386(5) . ?
C44 H44 0.9300 . ?
C45 C46 1.380(4) . ?
C45 C50 1.387(4) . ?
C45 P2 1.829(3) . ?
C46 H46 0.9300 . ?
C46 C47 1.388(5) . ?
C47 H47 0.9300 . ?
C47 C48 1.375(5) . ?
C48 H48 0.9300 . ?
C48 C49 1.373(6) . ?
C49 H49 0.9300 . ?
C49 C50 1.379(5) . ?
C50 H50 0.9300 . ?
Cl1 Ru1 2.4239(8) . ?
N1 O2 1.267(3) . ?
N1 Ru1 2.076(2) . ?
N2 N3 1.301(3) . ?
N3 Ru1 2.042(2) . ?
P1 Ru1 2.4257(7) . ?
P2 Ru1 2.4223(7) . ?

loop_
_geom_torsion_atom_site_label_1
_geom_torsion_atom_site_label_2
_geom_torsion_atom_site_label_3
_geom_torsion_atom_site_label_4
_geom_torsion
_geom_torsion_site_symmetry_1
_geom_torsion_site_symmetry_2
_geom_torsion_site_symmetry_3
_geom_torsion_site_symmetry_4
_geom_torsion_publ_flag
C2 C3 C4 C5 -176.7(4) . . . . ?
C2 C3 C4 F1 2.5(6) . . . . ?
C2 C3 C8 C7 176.0(4) . . . . ?
C2 C3 C8 F2 -3.5(5) . . . . ?
C2 N2 N3 C9 -178.5(2) . . . . ?
C2 N2 N3 Ru1 3.7(3) . . . . ?
C3 C2 N1 O2 -2.2(4) . . . . ?
C3 C2 N1 Ru1 179.2(2) . . . . ?
C3 C2 N2 N3 177.2(2) . . . . ?
C3 C4 C5 C6 0.9(8) . . . . ?
C4 C3 C8 C7 -0.7(6) . . . . ?
C4 C3 C8 F2 179.7(4) . . . . ?
C4 C5 C6 C7 -1.3(8) . . . . ?
C5 C6 C7 C8 0.8(9) . . . . ?
C6 C7 C8 C3 0.3(8) . . . . ?
C6 C7 C8 F2 179.8(5) . . . . ?
C8 C3 C4 C5 0.2(6) . . . . ?
C8 C3 C4 F1 179.3(4) . . . . ?
C9 C10 C11 C12 -1.3(6) . . . . ?
C10 C9 C14 C13 -1.3(5) . . . . ?
C10 C9 N3 N2 -23.4(4) . . . . ?
C10 C9 N3 Ru1 154.1(2) . . . . ?
C10 C11 C12 C13 0.1(6) . . . . ?
C11 C12 C13 C14 0.4(7) . . . . ?
C12 C13 C14 C9 0.2(6) . . . . ?
C14 C9 C10 C11 1.9(5) . . . . ?
C14 C9 N3 N2 155.5(3) . . . . ?
C14 C9 N3 Ru1 -27.1(4) . . . . ?
C15 C16 C17 C18 -1.5(8) . . . . ?
C16 C15 C20 C19 -1.4(6) . . . . ?
C16 C15 P1 C21 -16.9(4) . . . . ?
C16 C15 P1 C27 -121.6(3) . . . . ?
C16 C15 P1 Ru1 111.1(3) . . . . ?
C16 C17 C18 C19 0.6(10) . . . . ?
C17 C18 C19 C20 -0.1(9) . . . . ?
C18 C19 C20 C15 0.5(8) . . . . ?
C20 C15 C16 C17 1.9(6) . . . . ?
C20 C15 P1 C21 165.5(3) . . . . ?
C20 C15 P1 C27 60.8(3) . . . . ?
C20 C15 P1 Ru1 -66.5(3) . . . . ?
C21 C22 C23 C24 -1.0(7) . . . . ?
C22 C21 C26 C25 -0.5(5) . . . . ?
C22 C21 P1 C15 67.5(3) . . . . ?
C22 C21 P1 C27 173.3(3) . . . . ?
C22 C21 P1 Ru1 -56.2(3) . . . . ?
C22 C23 C24 C25 -0.2(8) . . . . ?
C23 C24 C25 C26 1.1(7) . . . . ?
C24 C25 C26 C21 -0.7(6) . . . . ?
C26 C21 C22 C23 1.4(6) . . . . ?
C26 C21 P1 C15 -111.0(3) . . . . ?
C26 C21 P1 C27 -5.2(3) . . . . ?
C26 C21 P1 Ru1 125.3(2) . . . . ?
C27 C28 C29 C30 0.7(6) . . . . ?
C28 C27 C32 C31 0.8(5) . . . . ?
C28 C27 P1 C15 30.2(3) . . . . ?
C28 C27 P1 C21 -78.1(3) . . . . ?
C28 C27 P1 Ru1 152.1(2) . . . . ?
C28 C29 C30 C31 0.1(7) . . . . ?
C29 C30 C31 C32 -0.4(7) . . . . ?
C30 C31 C32 C27 -0.1(6) . . . . ?
C32 C27 C28 C29 -1.1(5) . . . . ?
C32 C27 P1 C15 -157.6(3) . . . . ?
C32 C27 P1 C21 94.1(3) . . . . ?
C32 C27 P1 Ru1 -35.7(3) . . . . ?
C33 C34 C35 C36 -0.2(6) . . . . ?
C34 C33 C38 C37 -1.4(6) . . . . ?
C34 C33 P2 C39 -177.9(2) . . . . ?
C34 C33 P2 C45 -72.9(3) . . . . ?
C34 C33 P2 Ru1 57.7(3) . . . . ?
C34 C35 C36 C37 -1.5(7) . . . . ?
C35 C36 C37 C38 1.7(7) . . . . ?
C36 C37 C38 C33 -0.2(7) . . . . ?
C38 C33 C34 C35 1.6(5) . . . . ?
C38 C33 P2 C39 1.9(3) . . . . ?
C38 C33 P2 C45 106.8(3) . . . . ?
C38 C33 P2 Ru1 -122.6(3) . . . . ?
C39 C40 C41 C42 1.2(6) . . . . ?
C40 C39 C44 C43 -2.2(5) . . . . ?
C40 C39 P2 C33 130.4(3) . . . . ?
C40 C39 P2 C45 24.7(3) . . . . ?
C40 C39 P2 Ru1 -104.3(2) . . . . ?
C40 C41 C42 C43 -1.3(7) . . . . ?
C41 C42 C43 C44 -0.4(6) . . . . ?
C42 C43 C44 C39 2.1(5) . . . . ?
C44 C39 C40 C41 0.5(5) . . . . ?
C44 C39 P2 C33 -54.1(3) . . . . ?
C44 C39 P2 C45 -159.8(2) . . . . ?
C44 C39 P2 Ru1 71.2(3) . . . . ?
C45 C46 C47 C48 -2.0(7) . . . . ?
C46 C45 C50 C49 1.7(5) . . . . ?
C46 C45 P2 C33 141.9(3) . . . . ?
C46 C45 P2 C39 -108.5(3) . . . . ?
C46 C45 P2 Ru1 15.4(3) . . . . ?
C46 C47 C48 C49 2.8(7) . . . . ?
C47 C48 C49 C50 -1.4(7) . . . . ?
C48 C49 C50 C45 -0.9(6) . . . . ?
C50 C45 C46 C47 -0.3(6) . . . . ?
C50 C45 P2 C33 -44.6(3) . . . . ?
C50 C45 P2 C39 65.0(3) . . . . ?
C50 C45 P2 Ru1 -171.1(2) . . . . ?
F1 C4 C5 C6 -178.3(5) . . . . ?
N1 C2 C3 C4 122.6(4) . . . . ?
N1 C2 C3 C8 -53.9(5) . . . . ?
N1 C2 N2 N3 0.4(4) . . . . ?
N2 C2 C3 C4 -54.1(4) . . . . ?
N2 C2 C3 C8 129.4(4) . . . . ?
N2 C2 N1 O2 174.5(2) . . . . ?
N2 C2 N1 Ru1 -4.1(3) . . . . ?
N3 C9 C10 C11 -179.2(3) . . . . ?
N3 C9 C14 C13 179.8(3) . . . . ?
P1 C15 C16 C17 -175.7(4) . . . . ?
P1 C15 C20 C19 176.3(3) . . . . ?
P1 C21 C22 C23 -177.1(4) . . . . ?
P1 C21 C26 C25 178.0(3) . . . . ?
P1 C27 C28 C29 171.2(3) . . . . ?
P1 C27 C32 C31 -171.4(3) . . . . ?
P2 C33 C34 C35 -178.7(3) . . . . ?
P2 C33 C38 C37 178.9(3) . . . . ?
P2 C39 C40 C41 176.1(3) . . . . ?
P2 C39 C44 C43 -177.8(3) . . . . ?
P2 C45 C46 C47 173.2(3) . . . . ?
P2 C45 C50 C49 -172.0(3) . . . . ?

loop_
_smtbx_masks_void_nr
_smtbx_masks_void_average_x
_smtbx_masks_void_average_y
_smtbx_masks_void_average_z
_smtbx_masks_void_volume
_smtbx_masks_void_count_electrons
_smtbx_masks_void_content
1 0.000 0.000 0.500 336.0 76.7 '1.8 CH2Cl2'
2 0.000 0.500 0.000 336.0 76.7 '1.8 CH2Cl2'
